data_1561479
loop_
_publ_author_name
'Bauer, Jonathan O.'
'G\"otz, Tobias'

_publ_section_title
;
 Chloropentaphenyldisiloxane---Model Study on Intermolecular Interactions
 in the Crystal Structure of a Monofunctionalized Disiloxane
;
_journal_issue 2
_journal_name_full Chemistry
_journal_page_first 444
_journal_page_last 453
_journal_paper_doi 10.3390/chemistry3020033
_journal_volume 3
_journal_year 2021
_chemical_formula_moiety 'C30 H25 Cl O Si2'
_chemical_formula_sum 'C30 H25 Cl O Si2'
_chemical_formula_weight 493.13
_chemical_name_systematic Chloropentaphenyldisiloxane
_space_group_crystal_system monoclinic
_space_group_IT_number 14
_space_group_name_Hall '-P 2yn'
_space_group_name_H-M_alt 'P 1 21/n 1'
_atom_sites_solution_hydrogens difmap
_atom_sites_solution_primary direct
_atom_sites_solution_secondary difmap
_audit_creation_method
;
Olex2 1.2-alpha
(compiled 2018.07.26 svn.r3523 for OlexSys, GUI svn.r5532)

SHELXL-2018/3
;
_cell_angle_alpha 90
_cell_angle_beta 99.597(2)
_cell_angle_gamma 90
_cell_formula_units_Z 4
_cell_length_a 10.6741(2)
_cell_length_b 14.2858(2)
_cell_length_c 17.5012(3)
_cell_measurement_reflns_used 11402
_cell_measurement_temperature 123(2)
_cell_measurement_theta_max 69.5930
_cell_measurement_theta_min 3.5930
_cell_volume 2631.37(8)
_computing_cell_refinement 'CrysAlisPro 1.171.40.14a (Rigaku OD, 2018)'
_computing_data_collection 'CrysAlisPro 1.171.40.14a (Rigaku OD, 2018)'
_computing_data_reduction 'CrysAlisPro 1.171.40.14a (Rigaku OD, 2018)'
_computing_molecular_graphics 'CrystalExplorer 17.5 (Turner et al., 2017)'
_computing_publication_material 'WinGX (Version 2018.3) (Farrugia, 2012), Olex2 (Dolomanov et al., 2009)'
_computing_structure_refinement 'SHELXL-2018/3 (Sheldrick, 2008; Sheldrick, 2015; Sheldrick, 2018)'
_computing_structure_solution 'SHELXT 2018/2 (Sheldrick, 2015)'
_diffrn_ambient_temperature 123(2)
_diffrn_detector_area_resol_mean 4.1818
_diffrn_measured_fraction_theta_full 0.999
_diffrn_measured_fraction_theta_max 0.975
_diffrn_measurement_details
;
List of Runs (angles in degrees, time in seconds):

  # Type    Start    End  Width  t~exp~   \w     \q     \k     \f   Frames
--------------------------------------------------------------------------
  1  \w    -22.00  28.00   1.00   44.09    --  -43.64  38.00  60.00   50
  2  \w     -5.00  34.00   1.00   44.09    --  -43.64  19.00 -90.00   39
  3  \w     58.00 131.00   1.00   44.09    --   43.64-178.00 -30.00   73
  4  \w     17.00  46.00   1.00  176.35    --   95.79 -15.00 -30.00   29
  5  \w     26.00  93.00   1.00  176.35    --   95.79 -61.00 -90.00   67
  6  \w     23.00  57.00   1.00  176.35    --   95.79 -30.00  90.00   34
  7  \w     23.00  57.00   1.00  176.35    --   95.79 -30.00   0.00   34
  8  \w     26.00  93.00   1.00  176.35    --   95.79 -61.00  60.00   67
  9  \w     16.00 175.00   1.00  176.35    --   95.79   0.00-180.00  159
 10  \w     18.00 113.00   1.00   44.09    --   43.64  57.00 -60.00   95
 11  \w     18.00 113.00   1.00   44.09    --   43.64  57.00  60.00   95
 12  \w     17.00  46.00   1.00  176.35    --   95.79 -15.00 120.00   29
 13  \w     71.00 166.00   1.00  176.35    --   95.79  45.00 -90.00   95
 14  \w     27.00  56.00   1.00  176.35    --   95.79-125.00 -90.00   29
 15  \w     17.00  46.00   1.00  176.35    --   95.79 -15.00 150.00   29
;
_diffrn_measurement_device 'four-circle diffractometer'
_diffrn_measurement_device_type 'GV50, TitanS2'
_diffrn_measurement_method '\w scans'
_diffrn_radiation_monochromator mirror
_diffrn_radiation_type 'Cu K\b'
_diffrn_radiation_wavelength 1.39222
_diffrn_reflns_av_R_equivalents 0.0209
_diffrn_reflns_av_unetI/netI 0.0180
_diffrn_reflns_Laue_measured_fraction_full 0.999
_diffrn_reflns_Laue_measured_fraction_max 0.975
_diffrn_reflns_limit_h_max 14
_diffrn_reflns_limit_h_min -12
_diffrn_reflns_limit_k_max 19
_diffrn_reflns_limit_k_min -18
_diffrn_reflns_limit_l_max 23
_diffrn_reflns_limit_l_min -22
_diffrn_reflns_number 22059
_diffrn_reflns_point_group_measured_fraction_full 0.999
_diffrn_reflns_point_group_measured_fraction_max 0.975
_diffrn_reflns_theta_full 56.650
_diffrn_reflns_theta_max 69.661
_diffrn_reflns_theta_min 3.627
_diffrn_source 'fine-focus sealed tube'
_exptl_absorpt_coefficient_mu 1.690
_exptl_absorpt_correction_T_max 1.000
_exptl_absorpt_correction_T_min 0.795
_exptl_absorpt_correction_type gaussian
_exptl_absorpt_process_details
;
CrysAlisPro 1.171.40.14a (Rigaku Oxford Diffraction, 2018)
Numerical absorption correction based on gaussian integration over
			a multifaceted crystal model
Empirical absorption correction using spherical harmonics,
 implemented in SCALE3 ABSPACK scaling algorithm.
;
_exptl_crystal_colour 'clear colourless'
_exptl_crystal_density_diffrn 1.245
_exptl_crystal_density_method 'not measured'
_exptl_crystal_description block
_exptl_crystal_F_000 1032
_exptl_crystal_size_max 0.161
_exptl_crystal_size_mid 0.100
_exptl_crystal_size_min 0.084
_refine_diff_density_max 0.393
_refine_diff_density_min -0.548
_refine_diff_density_rms 0.044
_refine_ls_extinction_method none
_refine_ls_goodness_of_fit_ref 1.045
_refine_ls_hydrogen_treatment refall
_refine_ls_matrix_type full
_refine_ls_number_parameters 407
_refine_ls_number_reflns 6570
_refine_ls_number_restraints 0
_refine_ls_restrained_S_all 1.045
_refine_ls_R_factor_all 0.0397
_refine_ls_R_factor_gt 0.0347
_refine_ls_shift/su_max 0.001
_refine_ls_shift/su_mean 0.000
_refine_ls_structure_factor_coef Fsqd
_refine_ls_weighting_details 'w=1/[\s^2^(Fo^2^)+(0.0503P)^2^+0.8830P] where P=(Fo^2^+2Fc^2^)/3'
_refine_ls_weighting_scheme calc
_refine_ls_wR_factor_gt 0.0954
_refine_ls_wR_factor_ref 0.0994
_reflns_Friedel_coverage 0.000
_reflns_number_gt 5823
_reflns_number_total 6570
_reflns_threshold_expression 'I > 2\s(I)'
_cod_data_source_file tg199.cif
_cod_data_source_block tg199
_cod_original_sg_symbol_H-M 'P 21/n'
_cod_database_code 1561479
_shelx_shelxl_version_number 2018/3
_shelx_space_group_comment
;
The symmetry employed for this shelxl refinement is uniquely defined
by the following loop, which should always be used as a source of
symmetry information in preference to the above space-group names.
They are only intended as comments.
;
_shelx_estimated_absorpt_t_min 0.773
_shelx_estimated_absorpt_t_max 0.871

loop_
_space_group_symop_operation_xyz
'x, y, z'
'-x+1/2, y+1/2, -z+1/2'
'-x, -y, -z'
'x-1/2, -y-1/2, z-1/2'

loop_
_atom_site_label
_atom_site_type_symbol
_atom_site_fract_x
_atom_site_fract_y
_atom_site_fract_z
_atom_site_U_iso_or_equiv
_atom_site_adp_type
_atom_site_occupancy
_atom_site_site_symmetry_order
_atom_site_calc_flag
_atom_site_refinement_flags_posn
_atom_site_refinement_flags_adp
_atom_site_refinement_flags_occupancy
_atom_site_disorder_assembly
_atom_site_disorder_group
Si1 Si 0.37795(3) 0.25766(2) 0.68216(2) 0.02433(9) Uani 1 1 d . . . . .
Si2 Si 0.61135(3) 0.23280(3) 0.59009(2) 0.02616(9) Uani 1 1 d . . . . .
Cl Cl 0.69970(3) 0.10386(3) 0.60852(2) 0.04439(11) Uani 1 1 d . . . . .
O O 0.50020(9) 0.23224(8) 0.64126(5) 0.0353(2) Uani 1 1 d . . . . .
C13 C 0.30661(12) 0.36982(9) 0.64224(7) 0.0262(2) Uani 1 1 d . . . . .
C2 C 0.35042(13) 0.27416(9) 0.84162(7) 0.0274(2) Uani 1 1 d . . . . .
C7 C 0.25920(12) 0.16284(9) 0.65433(7) 0.0260(2) Uani 1 1 d . . . . .
C19 C 0.72650(12) 0.32674(10) 0.62529(7) 0.0279(2) Uani 1 1 d . . . . .
C25 C 0.54780(12) 0.23993(11) 0.48515(7) 0.0314(3) Uani 1 1 d . . . . .
C3 C 0.39424(14) 0.27985(10) 0.92082(7) 0.0305(3) Uani 1 1 d . . . . .
C18 C 0.28579(14) 0.44728(10) 0.68703(8) 0.0316(3) Uani 1 1 d . . . . .
C8 C 0.13846(12) 0.16794(10) 0.67492(8) 0.0302(3) Uani 1 1 d . . . . .
C1 C 0.43448(12) 0.26518(9) 0.78871(7) 0.0265(2) Uani 1 1 d . . . . .
C14 C 0.26675(15) 0.37590(11) 0.56180(8) 0.0340(3) Uani 1 1 d . . . . .
C20 C 0.85411(13) 0.32141(10) 0.61640(7) 0.0300(3) Uani 1 1 d . . . . .
C4 C 0.52299(15) 0.27844(11) 0.94894(8) 0.0368(3) Uani 1 1 d . . . . .
C9 C 0.04791(13) 0.09915(10) 0.65280(9) 0.0351(3) Uani 1 1 d . . . . .
C21 C 0.93860(14) 0.39278(11) 0.64230(8) 0.0350(3) Uani 1 1 d . . . . .
C17 C 0.22612(16) 0.52706(10) 0.65325(9) 0.0383(3) Uani 1 1 d . . . . .
C10 C 0.07490(16) 0.02470(11) 0.60773(9) 0.0396(3) Uani 1 1 d . . . . .
C15 C 0.20726(16) 0.45536(11) 0.52806(8) 0.0403(3) Uani 1 1 d . . . . .
C22 C 0.89770(15) 0.47064(11) 0.67816(8) 0.0387(3) Uani 1 1 d . . . . .
C16 C 0.18636(16) 0.53076(11) 0.57374(9) 0.0396(3) Uani 1 1 d . . . . .
C12 C 0.28423(16) 0.08622(11) 0.60967(9) 0.0406(3) Uani 1 1 d . . . . .
C6 C 0.56438(14) 0.26370(13) 0.81855(8) 0.0387(3) Uani 1 1 d . . . . .
C23 C 0.77203(17) 0.47768(12) 0.68759(9) 0.0427(3) Uani 1 1 d . . . . .
C30 C 0.54416(15) 0.32496(13) 0.44685(9) 0.0411(3) Uani 1 1 d . . . . .
C24 C 0.68696(15) 0.40623(11) 0.66139(9) 0.0379(3) Uani 1 1 d . . . . .
C5 C 0.60818(15) 0.27094(14) 0.89785(9) 0.0448(4) Uani 1 1 d . . . . .
C11 C 0.19244(19) 0.01840(12) 0.58620(10) 0.0491(4) Uani 1 1 d . . . . .
C26 C 0.49756(19) 0.16153(15) 0.44280(10) 0.0508(4) Uani 1 1 d . . . . .
C29 C 0.49176(17) 0.33198(17) 0.36846(10) 0.0543(5) Uani 1 1 d . . . . .
C28 C 0.44268(17) 0.25438(19) 0.32860(9) 0.0595(6) Uani 1 1 d . . . . .
C27 C 0.4448(2) 0.16959(19) 0.36483(11) 0.0653(6) Uani 1 1 d . . . . .
H3 H 0.3335(17) 0.2850(12) 0.9553(10) 0.036(4) Uiso 1 1 d . . . . .
H18 H 0.3117(17) 0.4447(13) 0.7410(10) 0.039(4) Uiso 1 1 d . . . . .
H2 H 0.2591(17) 0.2754(12) 0.8238(10) 0.032(4) Uiso 1 1 d . . . . .
H14 H 0.2812(17) 0.3251(13) 0.5301(10) 0.038(4) Uiso 1 1 d . . . . .
H4 H 0.5540(19) 0.2815(14) 1.0056(12) 0.047(5) Uiso 1 1 d . . . . .
H20 H 0.8831(18) 0.2678(13) 0.5908(11) 0.040(5) Uiso 1 1 d . . . . .
H17 H 0.2118(18) 0.5784(15) 0.6842(11) 0.048(5) Uiso 1 1 d . . . . .
H8 H 0.1199(18) 0.2213(13) 0.7086(11) 0.040(5) Uiso 1 1 d . . . . .
H22 H 0.9586(17) 0.5206(13) 0.6963(10) 0.040(5) Uiso 1 1 d . . . . .
H9 H -0.029(2) 0.1055(14) 0.6691(12) 0.050(5) Uiso 1 1 d . . . . .
H24 H 0.6011(18) 0.4105(13) 0.6705(10) 0.040(5) Uiso 1 1 d . . . . .
H30 H 0.5752(19) 0.3818(14) 0.4745(12) 0.048(5) Uiso 1 1 d . . . . .
H21 H 1.0255(19) 0.3872(13) 0.6368(11) 0.044(5) Uiso 1 1 d . . . . .
H16 H 0.1470(19) 0.5846(15) 0.5517(11) 0.049(5) Uiso 1 1 d . . . . .
H6 H 0.6283(19) 0.2583(14) 0.7850(12) 0.047(5) Uiso 1 1 d . . . . .
H15 H 0.181(2) 0.4567(16) 0.4721(13) 0.065(6) Uiso 1 1 d . . . . .
H10 H 0.0106(19) -0.0235(14) 0.5922(11) 0.046(5) Uiso 1 1 d . . . . .
H12 H 0.366(2) 0.0818(14) 0.5959(11) 0.049(5) Uiso 1 1 d . . . . .
H23 H 0.743(2) 0.5317(15) 0.7126(12) 0.058(6) Uiso 1 1 d . . . . .
H11 H 0.216(2) -0.0315(17) 0.5559(14) 0.068(7) Uiso 1 1 d . . . . .
H5 H 0.697(2) 0.2679(17) 0.9150(14) 0.068(7) Uiso 1 1 d . . . . .
H28 H 0.407(2) 0.2579(17) 0.2795(14) 0.067(7) Uiso 1 1 d . . . . .
H27 H 0.414(3) 0.1145(19) 0.3383(16) 0.083(8) Uiso 1 1 d . . . . .
H26 H 0.496(2) 0.1010(19) 0.4672(14) 0.077(8) Uiso 1 1 d . . . . .
H29 H 0.488(2) 0.3925(18) 0.3453(15) 0.073(7) Uiso 1 1 d . . . . .

loop_
_atom_site_aniso_label
_atom_site_aniso_U_11
_atom_site_aniso_U_22
_atom_site_aniso_U_33
_atom_site_aniso_U_23
_atom_site_aniso_U_13
_atom_site_aniso_U_12
Si1 0.02285(16) 0.03148(18) 0.01842(15) 0.00104(11) 0.00271(12) -0.00094(12)
Si2 0.02173(16) 0.03466(19) 0.02205(16) -0.00096(12) 0.00348(12) 0.00152(13)
Cl 0.03382(18) 0.03905(19) 0.0582(2) 0.00059(16) 0.00151(16) 0.00522(14)
O 0.0285(5) 0.0512(6) 0.0275(5) 0.0004(4) 0.0085(4) 0.0003(4)
C13 0.0260(6) 0.0304(6) 0.0212(5) 0.0018(4) 0.0010(4) -0.0059(5)
C2 0.0276(6) 0.0312(6) 0.0229(5) 0.0009(4) 0.0028(5) -0.0018(5)
C7 0.0284(6) 0.0283(6) 0.0203(5) 0.0018(4) 0.0008(4) 0.0011(5)
C19 0.0270(6) 0.0360(7) 0.0197(5) 0.0005(5) 0.0010(4) 0.0006(5)
C25 0.0233(6) 0.0482(8) 0.0233(6) -0.0051(5) 0.0055(5) -0.0022(5)
C3 0.0382(7) 0.0315(6) 0.0222(6) 0.0010(5) 0.0063(5) -0.0009(5)
C18 0.0382(7) 0.0311(6) 0.0232(6) -0.0013(5) -0.0020(5) -0.0067(5)
C8 0.0262(6) 0.0316(6) 0.0307(6) -0.0020(5) -0.0015(5) 0.0014(5)
C1 0.0269(6) 0.0312(6) 0.0203(5) 0.0034(4) 0.0012(4) -0.0010(5)
C14 0.0426(7) 0.0368(7) 0.0217(6) 0.0002(5) 0.0029(5) 0.0011(6)
C20 0.0283(6) 0.0362(7) 0.0251(6) 0.0025(5) 0.0034(5) 0.0013(5)
C4 0.0423(8) 0.0445(8) 0.0212(6) 0.0051(5) -0.0017(5) -0.0035(6)
C9 0.0263(6) 0.0369(7) 0.0390(7) 0.0033(6) -0.0035(5) -0.0017(5)
C21 0.0290(6) 0.0415(8) 0.0330(7) 0.0069(6) 0.0006(5) -0.0027(5)
C17 0.0493(8) 0.0270(6) 0.0361(7) -0.0031(5) 0.0003(6) -0.0047(6)
C10 0.0479(8) 0.0333(7) 0.0342(7) 0.0010(6) -0.0030(6) -0.0108(6)
C15 0.0526(9) 0.0426(8) 0.0237(6) 0.0081(6) -0.0002(6) 0.0011(7)
C22 0.0414(8) 0.0391(8) 0.0319(7) 0.0027(6) -0.0043(6) -0.0068(6)
C16 0.0474(8) 0.0301(7) 0.0385(7) 0.0091(6) -0.0004(6) -0.0027(6)
C12 0.0479(8) 0.0354(7) 0.0430(8) -0.0076(6) 0.0204(7) -0.0048(6)
C6 0.0275(7) 0.0634(10) 0.0247(6) 0.0087(6) 0.0025(5) 0.0022(6)
C23 0.0489(9) 0.0395(8) 0.0387(8) -0.0085(6) 0.0041(7) 0.0005(7)
C30 0.0372(7) 0.0558(9) 0.0288(7) 0.0039(6) 0.0011(6) -0.0056(7)
C24 0.0340(7) 0.0429(8) 0.0370(7) -0.0070(6) 0.0068(6) 0.0021(6)
C5 0.0303(7) 0.0734(12) 0.0277(7) 0.0120(7) -0.0040(6) -0.0017(7)
C11 0.0689(11) 0.0353(8) 0.0469(9) -0.0137(7) 0.0210(8) -0.0117(8)
C26 0.0565(10) 0.0592(11) 0.0357(8) -0.0135(7) 0.0051(7) -0.0119(8)
C29 0.0431(9) 0.0874(15) 0.0308(8) 0.0145(8) 0.0012(7) -0.0056(9)
C28 0.0380(9) 0.1176(19) 0.0217(7) -0.0052(9) 0.0018(6) -0.0123(10)
C27 0.0628(12) 0.0956(17) 0.0359(9) -0.0268(10) 0.0035(8) -0.0227(12)

loop_
_atom_type_symbol
_atom_type_description
_atom_type_scat_dispersion_real
_atom_type_scat_dispersion_imag
_atom_type_scat_source
C C 0.0159 0.0077 'International Tables Vol C Tables 4.2.6.8 and 6.1.1.4'
H H 0.0000 0.0000 'International Tables Vol C Tables 4.2.6.8 and 6.1.1.4'
Cl Cl 0.3404 0.5791 'International Tables Vol C Tables 4.2.6.8 and 6.1.1.4'
O O 0.0440 0.0271 'International Tables Vol C Tables 4.2.6.8 and 6.1.1.4'
Si Si 0.2253 0.2674 'International Tables Vol C Tables 4.2.6.8 and 6.1.1.4'

loop_
_geom_angle_atom_site_label_1
_geom_angle_atom_site_label_2
_geom_angle_atom_site_label_3
_geom_angle
_geom_angle_site_symmetry_1
_geom_angle_site_symmetry_3
_geom_angle_publ_flag
O Si1 C13 109.54(6) . . ?
O Si1 C7 106.42(6) . . ?
C13 Si1 C7 108.06(6) . . ?
O Si1 C1 107.62(5) . . ?
C13 Si1 C1 111.71(6) . . ?
C7 Si1 C1 113.32(6) . . ?
O Si2 C25 111.83(6) . . ?
O Si2 C19 109.26(6) . . ?
C25 Si2 C19 113.74(6) . . ?
O Si2 Cl 105.62(4) . . ?
C25 Si2 Cl 106.59(5) . . ?
C19 Si2 Cl 109.44(4) . . ?
Si2 O Si1 165.08(8) . . ?
C18 C13 C14 117.66(12) . . ?
C18 C13 Si1 124.47(9) . . ?
C14 C13 Si1 117.82(10) . . ?
C3 C2 C1 121.30(12) . . ?
C12 C7 C8 117.15(13) . . ?
C12 C7 Si1 122.05(10) . . ?
C8 C7 Si1 120.75(10) . . ?
C24 C19 C20 117.86(13) . . ?
C24 C19 Si2 120.30(10) . . ?
C20 C19 Si2 121.84(10) . . ?
C30 C25 C26 117.92(14) . . ?
C30 C25 Si2 120.29(11) . . ?
C26 C25 Si2 121.73(13) . . ?
C4 C3 C2 120.29(13) . . ?
C17 C18 C13 121.10(12) . . ?
C9 C8 C7 121.39(13) . . ?
C6 C1 C2 117.38(11) . . ?
C6 C1 Si1 120.53(10) . . ?
C2 C1 Si1 122.08(10) . . ?
C15 C14 C13 121.30(13) . . ?
C21 C20 C19 121.07(13) . . ?
C3 C4 C5 119.60(13) . . ?
C10 C9 C8 120.15(14) . . ?
C22 C21 C20 120.16(14) . . ?
C16 C17 C18 120.03(14) . . ?
C11 C10 C9 119.62(14) . . ?
C16 C15 C14 119.96(13) . . ?
C23 C22 C21 119.92(14) . . ?
C15 C16 C17 119.94(14) . . ?
C11 C12 C7 121.35(15) . . ?
C5 C6 C1 121.23(13) . . ?
C22 C23 C24 120.00(15) . . ?
C25 C30 C29 120.86(17) . . ?
C23 C24 C19 120.98(14) . . ?
C4 C5 C6 120.19(14) . . ?
C10 C11 C12 120.32(15) . . ?
C27 C26 C25 120.7(2) . . ?
C28 C29 C30 120.0(2) . . ?
C27 C28 C29 120.48(16) . . ?
C28 C27 C26 120.07(19) . . ?

loop_
_geom_bond_atom_site_label_1
_geom_bond_atom_site_label_2
_geom_bond_distance
_geom_bond_site_symmetry_2
_geom_bond_publ_flag
Si1 O 1.6305(10) . ?
Si1 C13 1.8595(13) . ?
Si1 C7 1.8636(13) . ?
Si1 C1 1.8649(12) . ?
Si2 O 1.6012(10) . ?
Si2 C25 1.8516(13) . ?
Si2 C19 1.8543(14) . ?
Si2 Cl 2.0700(5) . ?
C13 C18 1.3952(19) . ?
C13 C14 1.4038(17) . ?
C2 C3 1.3895(17) . ?
C2 C1 1.3985(17) . ?
C7 C12 1.3965(19) . ?
C7 C8 1.3968(18) . ?
C19 C24 1.398(2) . ?
C19 C20 1.3986(18) . ?
C25 C30 1.385(2) . ?
C25 C26 1.400(2) . ?
C3 C4 1.380(2) . ?
C18 C17 1.389(2) . ?
C8 C9 1.3875(19) . ?
C1 C6 1.3980(19) . ?
C14 C15 1.384(2) . ?
C20 C21 1.386(2) . ?
C4 C5 1.382(2) . ?
C9 C10 1.383(2) . ?
C21 C22 1.383(2) . ?
C17 C16 1.386(2) . ?
C10 C11 1.372(3) . ?
C15 C16 1.382(2) . ?
C22 C23 1.382(2) . ?
C12 C11 1.390(2) . ?
C6 C5 1.392(2) . ?
C23 C24 1.392(2) . ?
C30 C29 1.396(2) . ?
C26 C27 1.392(3) . ?
C29 C28 1.367(3) . ?
C28 C27 1.366(4) . ?
